data_8104422
loop_
_publ_author_name
'Cordier, G.'
'Ochmann, H.'

_publ_section_title
;
 Crystal structure of dipotassium phyllo-triarsenidoindate
;
_journal_name_full 'Zeitschrift fuer Kristallographie (149,1979-)'
_journal_page_first 293
_journal_page_last 294
_journal_volume 197
_journal_year 1991
_chemical_formula_sum 'As3 In2 K2'
_chemical_name_systematic 'K2 (In2 As3)'
_space_group_IT_number 14
_symmetry_space_group_name_Hall '-P 2ybc'
_symmetry_space_group_name_H-M 'P 1 21/c 1'
_cell_angle_alpha 90
_cell_angle_beta 90.3
_cell_angle_gamma 90
_cell_formula_units_Z 8
_cell_length_a 14.344
_cell_length_b 7.112
_cell_length_c 15.85
_cell_volume 1616.908
_citation_journal_id_ASTM ZEKRDZ
_cod_data_source_file Cordier_ZEKRDZ_1991_1482.cif
_cod_data_source_block As3In2K2
_cod_database_code 8104422

loop_
_symmetry_equiv_pos_as_xyz
x,y,z
-x,y+1/2,-z+1/2
-x,-y,-z
x,-y-1/2,z-1/2

loop_
_atom_site_label
_atom_site_type_symbol
_atom_site_fract_x
_atom_site_fract_y
_atom_site_fract_z
_atom_site_occupancy
_atom_site_U_iso_or_equiv
As2 As 0.1631 0.5595 0.0917 1 0.0
In2 In 0.9083 0.2144 0.2695 1 0.0
K3 K 0.0823 0.4544 0.896 1 0.0
As5 As 0.4788 0.5461 0.1585 1 0.0
K1 K 0.8583 0.0379 0.0077 1 0.0
In3 In 0.1839 0.2464 0.1765 1 0.0
In4 In 0.4106 0.2483 0.2416 1 0.0
K2 K 0.3426 0.4355 0.9757 1 0.0
In1 In 0.3175 0.7307 0.1685 1 0.0
As1 As 0.0299 0.0419 0.1715 1 0.0
As3 As 0.3336 0.0717 0.1091 1 0.0
K4 K 0.5618 0.0838 0.0906 1 0.0
As4 As 0.2539 0.1451 0.8274 1 0.0
As6 As 0.2481 0.7942 0.8232 1 0.0
